data_7120470
loop_
_publ_author_name
'Brandt, Jochen'
'Pospisil, Lubomir'
'Bedn\'arov\'a, Lucie'
'Correa da Costa, Rosenildo'
'White, Andrew J. P.'
'Mori, Tadashi'
'Teply, Filip'
'Fuchter, Matthew'

_publ_section_title
;
 Intense Redox-Driven Chiroptical Switching with a 580&#x00A0;mV
 Hysteresis Actuated Through Reversible Dimerization of an Azoniahelicene
;
_journal_name_full 'Chem. Commun.'
_journal_paper_doi 10.1039/C7CC04903J
_journal_year 2017
_chemical_formula_moiety 'C25 H15 N'
_chemical_formula_sum 'C25 H15 N'
_chemical_formula_weight 329.38
_space_group_crystal_system orthorhombic
_space_group_IT_number 19
_space_group_name_Hall 'P 2ac 2ab'
_space_group_name_H-M_alt 'P 21 21 21'
_symmetry_space_group_name_Hall 'P 2ac 2ab'
_symmetry_space_group_name_H-M 'P 21 21 21'
_atom_sites_solution_hydrogens geom
_audit_creation_method SHELXL-2014/7
_audit_update_record
;
2016-11-15 deposited with the CCDC.
2017-07-17 downloaded from the CCDC.
;
_cell_angle_alpha 90
_cell_angle_beta 90
_cell_angle_gamma 90
_cell_formula_units_Z 4
_cell_length_a 7.3037(3)
_cell_length_b 13.0339(5)
_cell_length_c 17.4036(6)
_cell_measurement_reflns_used 5808
_cell_measurement_temperature 173(2)
_cell_measurement_theta_max 32.7182
_cell_measurement_theta_min 3.0186
_cell_volume 1656.75(11)
_computing_cell_refinement 'CrysAlis RED, Oxford Diffraction Ltd'
_computing_data_collection 'CrysAlis CCD, Oxford Diffraction Ltd'
_computing_data_reduction 'CrysAlis RED, Oxford Diffraction Ltd'
_computing_molecular_graphics 'Bruker SHELXTL'
_computing_publication_material 'Bruker SHELXTL'
_computing_structure_refinement 'SHELXL-2014/7 (Sheldrick, 2014)'
_computing_structure_solution 'Bruker SHELXTL'
_diffrn_ambient_temperature 173(2)
_diffrn_detector_area_resol_mean 15.9825
_diffrn_measured_fraction_theta_full 0.997
_diffrn_measured_fraction_theta_max 0.937
_diffrn_measurement_device_type 'OD Xcalibur 3'
_diffrn_measurement_method 'omega scans'
_diffrn_radiation_type MoK\a
_diffrn_radiation_wavelength 0.71073
_diffrn_reflns_av_R_equivalents 0.0379
_diffrn_reflns_av_unetI/netI 0.0386
_diffrn_reflns_Laue_measured_fraction_full 0.997
_diffrn_reflns_Laue_measured_fraction_max 0.937
_diffrn_reflns_limit_h_max 11
_diffrn_reflns_limit_h_min -10
_diffrn_reflns_limit_k_max 19
_diffrn_reflns_limit_k_min -19
_diffrn_reflns_limit_l_max 25
_diffrn_reflns_limit_l_min -25
_diffrn_reflns_number 18349
_diffrn_reflns_point_group_measured_fraction_full 0.998
_diffrn_reflns_point_group_measured_fraction_max 0.914
_diffrn_reflns_theta_full 25.242
_diffrn_reflns_theta_max 32.792
_diffrn_reflns_theta_min 3.197
_exptl_absorpt_coefficient_mu 0.076
_exptl_absorpt_correction_T_max 0.983
_exptl_absorpt_correction_T_min 0.974
_exptl_absorpt_correction_type analytical
_exptl_absorpt_process_details
; 
CrysAlisPro, Agilent Technologies, 
Version 1.171.35.15 (release 03-08-2011 CrysAlis171 .NET) 
(compiled Aug  3 2011,13:03:54) 
Analytical numeric absorption correction using a multifaceted crystal 
model based on expressions derived by R.C. Clark & J.S. Reid. 
(Clark, R. C. & Reid, J. S. (1995). Acta Cryst. A51, 887-897) 
;
_exptl_crystal_colour 'Pale yellow'
_exptl_crystal_density_diffrn 1.321
_exptl_crystal_description needles
_exptl_crystal_F_000 688
_exptl_crystal_size_max 0.45
_exptl_crystal_size_mid 0.41
_exptl_crystal_size_min 0.27
_refine_diff_density_max 0.169
_refine_diff_density_min -0.152
_refine_diff_density_rms 0.034
_refine_ls_abs_structure_details
; 
 Flack x determined using 1418 quotients [(I+)-(I-)]/[(I+)+(I-)] 
 (Parsons, Flack and Wagner, Acta Cryst. B69 (2013) 249-259). 
;
_refine_ls_abs_structure_Flack 0.2(10)
_refine_ls_extinction_method none
_refine_ls_goodness_of_fit_ref 1.020
_refine_ls_hydrogen_treatment constr
_refine_ls_matrix_type full
_refine_ls_number_parameters 340
_refine_ls_number_reflns 5596
_refine_ls_number_restraints 281
_refine_ls_restrained_S_all 1.050
_refine_ls_R_factor_all 0.0665
_refine_ls_R_factor_gt 0.0483
_refine_ls_shift/su_max 0.001
_refine_ls_shift/su_mean 0.000
_refine_ls_structure_factor_coef Fsqd
_refine_ls_weighting_details 'w=1/[\s^2^(Fo^2^)+(0.0504P)^2^+0.1275P] where P=(Fo^2^+2Fc^2^)/3'
_refine_ls_weighting_scheme calc
_refine_ls_wR_factor_gt 0.1091
_refine_ls_wR_factor_ref 0.1231
_reflns_Friedel_coverage 0.727
_reflns_Friedel_fraction_full 1.000
_reflns_Friedel_fraction_max 0.883
_reflns_number_gt 4370
_reflns_number_total 5596
_reflns_threshold_expression 'I > 2\s(I)'
_cod_data_source_file c7cc04903j2.cif
_cod_data_source_block P-1
_cod_original_cell_volume 1656.74(10)
_cod_database_code 7120470
_shelx_shelxl_version_number 2014/7
_shelx_space_group_comment
; 
The symmetry employed for this shelxl refinement is uniquely defined 
by the following loop, which should always be used as a source of 
symmetry information in preference to the above space-group names. 
They are only intended as comments. 
;

loop_
_space_group_symop_operation_xyz
'x, y, z'
'-x+1/2, -y, z+1/2'
'-x, y+1/2, -z+1/2'
'x+1/2, -y+1/2, -z'

loop_
_atom_site_label
_atom_site_type_symbol
_atom_site_fract_x
_atom_site_fract_y
_atom_site_fract_z
_atom_site_U_iso_or_equiv
_atom_site_adp_type
_atom_site_occupancy
_atom_site_site_symmetry_order
_atom_site_calc_flag
_atom_site_refinement_flags_posn
_atom_site_refinement_flags_adp
_atom_site_refinement_flags_occupancy
_atom_site_disorder_assembly
_atom_site_disorder_group
N1 N 0.6761(7) 0.6111(3) 0.4015(3) 0.0363(9) Uani 0.760(8) 1 d D U P A 1
C2 C 0.6936(7) 0.7107(4) 0.4202(3) 0.0435(9) Uani 0.760(8) 1 d D U P A 1
H2A H 0.8133 0.7360 0.4303 0.052 Uiso 0.760(8) 1 calc R U P A 1
C3 C 0.5465(8) 0.7802(3) 0.4258(3) 0.0526(11) Uani 0.760(8) 1 d D U P A 1
H3A H 0.5655 0.8493 0.4414 0.063 Uiso 0.760(8) 1 calc R U P A 1
C4 C 0.3770(7) 0.7453(4) 0.4082(3) 0.0539(11) Uani 0.760(8) 1 d D U P A 1
H4A H 0.2752 0.7906 0.4105 0.065 Uiso 0.760(8) 1 calc R U P A 1
C5 C 0.3510(6) 0.6431(4) 0.3868(3) 0.0464(11) Uani 0.760(8) 1 d D U P A 1
C6 C 0.1772(5) 0.6055(5) 0.3590(3) 0.0561(13) Uani 0.760(8) 1 d D U P A 1
H6A H 0.0706 0.6468 0.3634 0.067 Uiso 0.760(8) 1 calc R U P A 1
C7 C 0.1669(6) 0.5128(5) 0.3273(3) 0.0637(15) Uani 0.760(8) 1 d D U P A 1
H7A H 0.0547 0.4918 0.3046 0.076 Uiso 0.760(8) 1 calc R U P A 1
C8 C 0.3197(6) 0.4434(5) 0.3260(2) 0.0482(10) Uani 0.760(8) 1 d D U P A 1
C9 C 0.3112(8) 0.3506(5) 0.28417(19) 0.0580(13) Uani 0.760(8) 1 d D U P A 1
H9A H 0.2011 0.3315 0.2588 0.070 Uiso 0.760(8) 1 calc R U P A 1
C10 C 0.4599(8) 0.2890(4) 0.2803(2) 0.0621(14) Uani 0.760(8) 1 d D U P A 1
H10A H 0.4580 0.2318 0.2464 0.075 Uiso 0.760(8) 1 calc R U P A 1
C11 C 0.6192(7) 0.3073(3) 0.3254(2) 0.0475(9) Uani 0.760(8) 1 d D U P A 1
C12 C 0.7759(9) 0.2441(3) 0.3200(3) 0.0561(12) Uani 0.760(8) 1 d D U P A 1
H12A H 0.7772 0.1891 0.2841 0.067 Uiso 0.760(8) 1 calc R U P A 1
C13 C 0.9237(7) 0.2605(3) 0.3650(3) 0.0580(13) Uani 0.760(8) 1 d D U P A 1
H13A H 1.0332 0.2233 0.3554 0.070 Uiso 0.760(8) 1 calc R U P A 1
C14 C 0.9185(7) 0.3327(4) 0.4264(4) 0.0465(11) Uani 0.760(8) 1 d D U P A 1
C15 C 1.0660(6) 0.3401(4) 0.4787(3) 0.0500(11) Uani 0.760(8) 1 d D U P A 1
H15A H 1.1770 0.3048 0.4679 0.060 Uiso 0.760(8) 1 calc R U P A 1
C16 C 1.0519(5) 0.3963(4) 0.5436(3) 0.0517(11) Uani 0.760(8) 1 d D U P A 1
H16A H 1.1566 0.4059 0.5752 0.062 Uiso 0.760(8) 1 calc R U P A 1
C17 C 0.8802(7) 0.4420(5) 0.5655(3) 0.0408(10) Uani 0.760(8) 1 d D U P A 1
C18 C 0.8552(8) 0.4837(5) 0.6394(3) 0.0503(12) Uani 0.760(8) 1 d D U P A 1
H18A H 0.9555 0.4873 0.6740 0.060 Uiso 0.760(8) 1 calc R U P A 1
C19 C 0.6874(7) 0.5189(4) 0.6613(2) 0.0510(11) Uani 0.760(8) 1 d D U P A 1
H19A H 0.6708 0.5471 0.7112 0.061 Uiso 0.760(8) 1 calc R U P A 1
C20 C 0.5408(9) 0.5136(6) 0.6108(3) 0.0439(10) Uani 0.760(8) 1 d D U P A 1
H20A H 0.4244 0.5379 0.6269 0.053 Uiso 0.760(8) 1 calc R U P A 1
C21 C 0.5592(11) 0.4744(7) 0.5385(4) 0.0368(13) Uani 0.760(8) 1 d D U P A 1
H21A H 0.4560 0.4691 0.5055 0.044 Uiso 0.760(8) 1 calc R U P A 1
C22 C 0.7314(8) 0.4423(5) 0.5136(3) 0.0331(9) Uani 0.760(8) 1 d D U P A 1
C23 C 0.7604(6) 0.3933(4) 0.4390(3) 0.0350(8) Uani 0.760(8) 1 d D U P A 1
C24 C 0.6225(6) 0.3910(3) 0.3774(2) 0.0370(8) Uani 0.760(8) 1 d D U P A 1
C25 C 0.4812(5) 0.4667(4) 0.3659(2) 0.0365(8) Uani 0.760(8) 1 d D U P A 1
C26 C 0.5020(6) 0.5743(4) 0.3869(3) 0.0355(9) Uani 0.760(8) 1 d D U P A 1
N1' N 0.580(3) 0.478(2) 0.5352(12) 0.038(4) Uiso 0.240(8) 1 d D U P A 2
C2' C 0.576(3) 0.512(2) 0.6098(13) 0.056(5) Uiso 0.240(8) 1 d D U P A 2
H2'A H 0.4648 0.5371 0.6308 0.067 Uiso 0.240(8) 1 calc R U P A 2
C3' C 0.739(3) 0.5108(17) 0.6565(11) 0.052(4) Uiso 0.240(8) 1 d D U P A 2
H3'A H 0.7434 0.5405 0.7063 0.062 Uiso 0.240(8) 1 calc R U P A 2
C4' C 0.882(3) 0.4654(16) 0.6250(11) 0.050(4) Uiso 0.240(8) 1 d D U P A 2
H4'A H 0.9880 0.4584 0.6563 0.060 Uiso 0.240(8) 1 calc R U P A 2
C5' C 0.894(3) 0.4273(18) 0.5518(11) 0.043(4) Uiso 0.240(8) 1 d D U P A 2
C6' C 1.052(2) 0.3693(11) 0.5247(9) 0.043(3) Uiso 0.240(8) 1 d D U P A 2
H6'A H 1.1610 0.3658 0.5542 0.052 Uiso 0.240(8) 1 calc R U P A 2
C7' C 1.038(2) 0.3219(13) 0.4578(8) 0.048(4) Uiso 0.240(8) 1 d D U P A 2
H7'A H 1.1406 0.2840 0.4397 0.057 Uiso 0.240(8) 1 calc R U P A 2
C8' C 0.882(2) 0.3246(14) 0.4129(10) 0.039(3) Uiso 0.240(8) 1 d D U P A 2
C9' C 0.870(2) 0.2558(15) 0.3500(10) 0.048(3) Uiso 0.240(8) 1 d D U P A 2
H9'A H 0.9676 0.2107 0.3374 0.058 Uiso 0.240(8) 1 calc R U P A 2
C10' C 0.711(2) 0.2575(13) 0.3086(10) 0.054(3) Uiso 0.240(8) 1 d D U P A 2
H10B H 0.6970 0.2072 0.2696 0.065 Uiso 0.240(8) 1 calc R U P A 2
C11' C 0.5684(17) 0.3274(10) 0.3192(8) 0.042(3) Uiso 0.240(8) 1 d D U P A 2
C12' C 0.405(2) 0.3152(13) 0.2789(11) 0.050(3) Uiso 0.240(8) 1 d D U P A 2
H12B H 0.3871 0.2594 0.2447 0.061 Uiso 0.240(8) 1 calc R U P A 2
C13' C 0.270(2) 0.3885(10) 0.2910(9) 0.055(4) Uiso 0.240(8) 1 d D U P A 2
H13B H 0.1531 0.3784 0.2682 0.066 Uiso 0.240(8) 1 calc R U P A 2
C14' C 0.298(2) 0.4751(10) 0.3346(10) 0.047(4) Uiso 0.240(8) 1 d D U P A 2
C15' C 0.164(3) 0.5504(12) 0.3390(12) 0.053(4) Uiso 0.240(8) 1 d D U P A 2
H15B H 0.0478 0.5373 0.3169 0.063 Uiso 0.240(8) 1 calc R U P A 2
C16' C 0.194(2) 0.6433(11) 0.3741(9) 0.054(4) Uiso 0.240(8) 1 d D U P A 2
H16B H 0.0952 0.6885 0.3839 0.065 Uiso 0.240(8) 1 calc R U P A 2
C17' C 0.376(2) 0.6710(11) 0.3956(11) 0.045(3) Uiso 0.240(8) 1 d D U P A 2
C18' C 0.427(2) 0.7687(11) 0.4197(9) 0.044(3) Uiso 0.240(8) 1 d D U P A 2
H18B H 0.3329 0.8176 0.4282 0.053 Uiso 0.240(8) 1 calc R U P A 2
C19' C 0.6002(18) 0.7985(11) 0.4317(10) 0.043(3) Uiso 0.240(8) 1 d D U P A 2
H19B H 0.6291 0.8665 0.4472 0.051 Uiso 0.240(8) 1 calc R U P A 2
C20' C 0.735(2) 0.7257(11) 0.4204(11) 0.035(3) Uiso 0.240(8) 1 d D U P A 2
H20B H 0.8597 0.7455 0.4225 0.042 Uiso 0.240(8) 1 calc R U P A 2
C21' C 0.692(2) 0.6288(12) 0.4067(13) 0.027(3) Uiso 0.240(8) 1 d D U P A 2
H21B H 0.7883 0.5798 0.4065 0.032 Uiso 0.240(8) 1 calc R U P A 2
C22' C 0.522(2) 0.5958(11) 0.3933(12) 0.031(3) Uiso 0.240(8) 1 d D U P A 2
C23' C 0.4723(15) 0.4951(8) 0.3711(7) 0.023(2) Uiso 0.240(8) 1 d D U P A 2
C24' C 0.5890(18) 0.4090(9) 0.3738(8) 0.028(3) Uiso 0.240(8) 1 d D U P A 2
C25' C 0.7321(18) 0.3914(12) 0.4260(7) 0.022(2) Uiso 0.240(8) 1 d D U P A 2
C26' C 0.737(2) 0.4293(15) 0.5030(9) 0.022(3) Uiso 0.240(8) 1 d D U P A 2

loop_
_atom_site_aniso_label
_atom_site_aniso_U_11
_atom_site_aniso_U_22
_atom_site_aniso_U_33
_atom_site_aniso_U_23
_atom_site_aniso_U_13
_atom_site_aniso_U_12
N1 0.0418(18) 0.0336(19) 0.0334(16) 0.0024(16) -0.0014(12) 0.0049(15)
C2 0.052(3) 0.042(2) 0.0361(15) 0.0026(14) 0.0008(18) 0.0009(18)
C3 0.071(3) 0.0432(19) 0.0433(17) 0.0019(15) 0.008(2) 0.015(2)
C4 0.052(2) 0.063(3) 0.047(2) 0.0168(19) 0.0140(18) 0.033(2)
C5 0.0365(18) 0.066(3) 0.0366(18) 0.024(2) 0.0108(14) 0.0170(18)
C6 0.0328(15) 0.085(4) 0.050(2) 0.027(3) 0.0042(14) 0.012(2)
C7 0.0358(17) 0.107(4) 0.048(2) 0.037(3) -0.0090(14) -0.017(2)
C8 0.0475(18) 0.069(3) 0.0276(14) 0.0132(19) 0.0003(12) -0.020(2)
C9 0.068(3) 0.078(3) 0.0284(13) 0.0066(19) 0.0002(16) -0.032(3)
C10 0.090(4) 0.065(3) 0.0320(14) -0.0045(18) 0.017(2) -0.036(3)
C11 0.062(3) 0.0431(18) 0.0371(15) 0.0030(14) 0.0201(17) -0.0089(19)
C12 0.078(3) 0.0362(15) 0.054(2) -0.0003(15) 0.037(2) -0.0042(19)
C13 0.060(3) 0.0323(14) 0.081(3) 0.0095(17) 0.042(3) 0.0032(19)
C14 0.041(2) 0.0308(15) 0.068(3) 0.0148(17) 0.020(2) -0.0002(16)
C15 0.0353(17) 0.042(2) 0.072(3) 0.026(2) 0.0075(19) 0.0092(15)
C16 0.0366(15) 0.047(2) 0.072(3) 0.030(2) -0.0099(17) -0.0019(16)
C17 0.0387(17) 0.037(2) 0.047(3) 0.020(2) -0.0067(17) -0.0096(14)
C18 0.057(3) 0.056(3) 0.038(2) 0.0108(19) -0.0145(19) -0.021(2)
C19 0.061(3) 0.055(2) 0.0371(16) -0.0011(13) 0.0011(18) -0.024(2)
C20 0.050(2) 0.0402(17) 0.0417(17) 0.0001(11) 0.0086(16) -0.010(2)
C21 0.034(2) 0.0379(19) 0.0383(19) 0.0099(12) 0.0025(14) -0.0046(17)
C22 0.0402(17) 0.026(2) 0.033(2) 0.0052(15) 0.0013(15) -0.0039(14)
C23 0.0316(19) 0.0329(14) 0.041(2) 0.0102(15) 0.0025(15) -0.0039(14)
C24 0.040(2) 0.0361(17) 0.0347(14) 0.0076(13) 0.0149(13) 0.0005(15)
C25 0.0417(16) 0.042(2) 0.0261(12) 0.0031(15) 0.0078(10) -0.0073(16)
C26 0.0315(16) 0.049(3) 0.0262(16) 0.0120(19) 0.0044(12) 0.0033(17)

loop_
_atom_type_symbol
_atom_type_description
_atom_type_scat_dispersion_real
_atom_type_scat_dispersion_imag
_atom_type_scat_source
C C 0.0033 0.0016 'International Tables Vol C Tables 4.2.6.8 and 6.1.1.4'
H H 0.0000 0.0000 'International Tables Vol C Tables 4.2.6.8 and 6.1.1.4'
N N 0.0061 0.0033 'International Tables Vol C Tables 4.2.6.8 and 6.1.1.4'

loop_
_geom_angle_atom_site_label_1
_geom_angle_atom_site_label_2
_geom_angle_atom_site_label_3
_geom_angle
C2 N1 C26 117.8(4)
N1 C2 C3 124.4(5)
C4 C3 C2 117.8(4)
C3 C4 C5 120.3(3)
C4 C5 C26 119.7(4)
C4 C5 C6 122.2(4)
C26 C5 C6 118.0(5)
C7 C6 C5 119.8(3)
C6 C7 C8 122.3(4)
C25 C8 C9 118.5(4)
C25 C8 C7 120.7(4)
C9 C8 C7 120.8(4)
C10 C9 C8 119.9(4)
C9 C10 C11 122.0(4)
C12 C11 C24 118.5(4)
C12 C11 C10 121.8(4)
C24 C11 C10 119.7(4)
C13 C12 C11 121.0(3)
C12 C13 C14 121.3(4)
C15 C14 C23 119.0(4)
C15 C14 C13 120.5(4)
C23 C14 C13 120.4(5)
C16 C15 C14 121.1(4)
C15 C16 C17 120.8(4)
C18 C17 C22 118.9(5)
C18 C17 C16 120.9(4)
C22 C17 C16 120.1(5)
C19 C18 C17 120.1(4)
C18 C19 C20 120.0(4)
C21 C20 C19 121.8(6)
C20 C21 C22 119.2(7)
C21 C22 C17 119.8(5)
C21 C22 C23 122.5(5)
C17 C22 C23 117.1(5)
C14 C23 C22 119.9(4)
C14 C23 C24 115.7(4)
C22 C23 C24 123.9(4)
C11 C24 C25 115.2(4)
C11 C24 C23 119.5(4)
C25 C24 C23 125.2(3)
C8 C25 C24 121.6(4)
C8 C25 C26 114.8(4)
C24 C25 C26 123.3(3)
N1 C26 C5 119.7(4)
N1 C26 C25 118.4(4)
C5 C26 C25 121.7(4)
C2' N1' C26' 122.3(19)
N1' C2' C3' 120.8(19)
C4' C3' C2' 115.1(19)
C3' C4' C5' 127(2)
C4' C5' C26' 119.8(16)
C4' C5' C6' 122.6(16)
C26' C5' C6' 116.9(14)
C7' C6' C5' 117.9(15)
C6' C7' C8' 123.2(16)
C7' C8' C9' 118.1(14)
C7' C8' C25' 124.2(14)
C9' C8' C25' 117.7(12)
C10' C9' C8' 116.8(15)
C9' C10' C11' 125.1(15)
C12' C11' C10' 120.0(12)
C12' C11' C24' 120.5(11)
C10' C11' C24' 119.5(11)
C13' C12' C11' 117.1(15)
C14' C13' C12' 122.6(15)
C13' C14' C15' 120.2(13)
C13' C14' C23' 121.6(11)
C15' C14' C23' 118.0(12)
C16' C15' C14' 122.3(17)
C15' C16' C17' 119.3(15)
C18' C17' C16' 124.2(14)
C18' C17' C22' 115.4(13)
C16' C17' C22' 120.4(12)
C19' C18' C17' 124.5(15)
C18' C19' C20' 116.7(14)
C21' C20' C19' 121.1(14)
C20' C21' C22' 123.8(16)
C21' C22' C23' 125.7(14)
C21' C22' C17' 117.5(13)
C23' C22' C17' 116.6(12)
C24' C23' C22' 125.1(12)
C24' C23' C14' 113.8(9)
C22' C23' C14' 120.8(10)
C25' C24' C23' 127.0(11)
C25' C24' C11' 112.7(10)
C23' C24' C11' 120.3(10)
C24' C25' C8' 124.8(11)
C24' C25' C26' 124.7(13)
C8' C25' C26' 110.1(12)
N1' C26' C5' 114.8(14)
N1' C26' C25' 120.2(15)
C5' C26' C25' 124.9(14)

loop_
_geom_bond_atom_site_label_1
_geom_bond_atom_site_label_2
_geom_bond_distance
N1 C2 1.345(6)
N1 C26 1.382(6)
C2 C3 1.409(6)
C3 C4 1.354(7)
C4 C5 1.396(7)
C5 C26 1.421(5)
C5 C6 1.444(7)
C6 C7 1.332(8)
C7 C8 1.436(7)
C8 C25 1.402(5)
C8 C9 1.414(7)
C9 C10 1.352(7)
C10 C11 1.424(6)
C11 C12 1.413(6)
C11 C24 1.417(5)
C12 C13 1.351(7)
C13 C14 1.425(7)
C14 C15 1.413(7)
C14 C23 1.416(6)
C15 C16 1.352(7)
C16 C17 1.439(7)
C17 C18 1.408(8)
C17 C22 1.412(6)
C18 C19 1.364(7)
C19 C20 1.387(7)
C20 C21 1.364(7)
C21 C22 1.394(8)
C22 C23 1.463(7)
C23 C24 1.471(6)
C24 C25 1.441(6)
C25 C26 1.459(7)
N1' C2' 1.37(2)
N1' C26' 1.42(2)
C2' C3' 1.44(2)
C3' C4' 1.320(18)
C4' C5' 1.370(18)
C5' C26' 1.43(2)
C5' C6' 1.457(19)
C6' C7' 1.321(15)
C7' C8' 1.382(16)
C8' C9' 1.417(19)
C8' C25' 1.418(18)
C9' C10' 1.365(15)
C10' C11' 1.398(15)
C11' C12' 1.391(17)
C11' C24' 1.435(15)
C12' C13' 1.391(15)
C13' C14' 1.376(16)
C14' C15' 1.389(18)
C14' C23' 1.443(17)
C15' C16' 1.373(16)
C16' C17' 1.424(17)
C17' C18' 1.392(16)
C17' C22' 1.448(19)
C18' C19' 1.338(14)
C19' C20' 1.379(19)
C20' C21' 1.321(17)
C21' C22' 1.338(18)
C22' C23' 1.416(13)
C23' C24' 1.410(12)
C24' C25' 1.403(14)
C25' C26' 1.428(16)
